data_7036816
loop_
_publ_author_name
'Ksi\;a\.zek, Maria'
'Kusz, Joachim'
'Bia\/lo\'nska, Agata'
'Bronisz, Robert'
'Weselski, Marek'

_publ_section_title
;
 Influence of conformational changes on spin crossover properties and
 superstructure formation in 2D coordination polymers
 [Fe(hbtz)2(RCN)2](ClO4)2.
;
_journal_issue 42
_journal_name_full 'Dalton transactions (Cambridge, England : 2003)'
_journal_page_first 18563
_journal_page_last 18575
_journal_paper_doi 10.1039/c5dt03249k
_journal_volume 44
_journal_year 2015
_chemical_formula_moiety 'C22 H38 Fe N18, 2(Cl O4)'
_chemical_formula_sum 'C22 H38 Cl2 Fe N18 O8'
_chemical_formula_weight 809.45
_chemical_name_systematic
;
catena-[bis(\m~2~-1,6-di(tetrazol-2-yl)hexane)-bis(propionitrile)]
-iron(II) diperchlorate
;
_space_group_IT_number 2
_symmetry_cell_setting triclinic
_symmetry_space_group_name_Hall '-P 1'
_symmetry_space_group_name_H-M 'P -1'
_atom_sites_solution_hydrogens geom
_atom_sites_solution_primary direct
_atom_sites_solution_secondary difmap
_audit_creation_method SHELXL-97
_audit_update_record
;
2012-02-19 deposited with the CCDC.
2015-10-08 downloaded from the CCDC.
;
_cell_angle_alpha 90.08(3)
_cell_angle_beta 68.46(4)
_cell_angle_gamma 66.12(3)
_cell_formula_units_Z 1
_cell_length_a 9.403(3)
_cell_length_b 9.602(2)
_cell_length_c 11.546(4)
_cell_measurement_reflns_used 4671
_cell_measurement_temperature 160(2)
_cell_measurement_theta_max 28.55
_cell_measurement_theta_min 2.86
_cell_volume 872.7(6)
_computing_cell_refinement
;
CrysAlis RED, Oxford Diffraction Ltd.,
Version 1.171.33.52 (release 06-11-2009 CrysAlis171 .NET)
(compiled Nov 6 2009,16:24:50)
;
_computing_data_collection
;
CrysAlis CCD, Oxford Diffraction Ltd.,
Version 1.171.33.52 (release 06-11-2009 CrysAlis171 .NET)
(compiled Nov 6 2009,16:24:50)
;
_computing_data_reduction
;
CrysAlis RED, Oxford Diffraction Ltd.,
Version 1.171.33.52 (release 06-11-2009 CrysAlis171 .NET)
(compiled Nov 6 2009,16:24:50)
;
_computing_structure_refinement
;
SHELXL-97 (Sheldrick, G. M. (2008). <i>Acta Cryst.</i> <b>A64</b>, 112-122.)
;
_computing_structure_solution
;
SHELXS-97 (Sheldrick, G. M. (2008). <i>Acta Cryst.</i> <b>A64</b>, 112-122.)
;
_diffrn_ambient_temperature 160(2)
_diffrn_measured_fraction_theta_full 0.986
_diffrn_measured_fraction_theta_max 0.986
_diffrn_measurement_device_type 'Kuma KM4CCD'
_diffrn_measurement_method '\w scan'
_diffrn_radiation_monochromator graphite
_diffrn_radiation_source 'fine-focus sealed tube'
_diffrn_radiation_type MoK\a
_diffrn_radiation_wavelength 0.71073
_diffrn_reflns_av_R_equivalents 0.0252
_diffrn_reflns_av_sigmaI/netI 0.0352
_diffrn_reflns_limit_h_max 12
_diffrn_reflns_limit_h_min -12
_diffrn_reflns_limit_k_max 11
_diffrn_reflns_limit_k_min -12
_diffrn_reflns_limit_l_max 14
_diffrn_reflns_limit_l_min -14
_diffrn_reflns_number 7396
_diffrn_reflns_theta_full 27.00
_diffrn_reflns_theta_max 27.00
_diffrn_reflns_theta_min 2.87
_diffrn_standards_number 0
_exptl_absorpt_coefficient_mu 0.657
_exptl_absorpt_correction_T_max 0.969
_exptl_absorpt_correction_T_min 0.865
_exptl_absorpt_correction_type analytical
_exptl_absorpt_process_details
;
CrysAlis RED, Oxford Diffraction Ltd.,
Version 1.171.33.52 (release 06-11-2009 CrysAlis171 .NET)
(compiled Nov 6 2009,16:24:50)
Analytical numeric absorption correction using a multifaceted crystal
model based on expressions derived by R.C. Clark & J.S. Reid.
(Clark, R. C. & Reid, J. S. (1995). Acta Cryst. A51, 887-897)
;
_exptl_crystal_colour pale-pink
_exptl_crystal_density_diffrn 1.540
_exptl_crystal_density_method 'not measured'
_exptl_crystal_description plate
_exptl_crystal_F_000 420
_exptl_crystal_size_max 0.32
_exptl_crystal_size_mid 0.18
_exptl_crystal_size_min 0.05
_refine_diff_density_max 0.289
_refine_diff_density_min -0.291
_refine_diff_density_rms 0.055
_refine_ls_extinction_method none
_refine_ls_goodness_of_fit_ref 1.022
_refine_ls_hydrogen_treatment constr
_refine_ls_matrix_type full
_refine_ls_number_parameters 271
_refine_ls_number_reflns 3754
_refine_ls_number_restraints 48
_refine_ls_restrained_S_all 1.021
_refine_ls_R_factor_all 0.0447
_refine_ls_R_factor_gt 0.0313
_refine_ls_shift/su_max 0.000
_refine_ls_shift/su_mean 0.000
_refine_ls_structure_factor_coef Fsqd
_refine_ls_weighting_details 'calc w=1/[\s^2^(Fo^2^)+(0.0445P)^2^+0.0776P] where P=(Fo^2^+2Fc^2^)/3'
_refine_ls_weighting_scheme calc
_refine_ls_wR_factor_gt 0.0763
_refine_ls_wR_factor_ref 0.0801
_reflns_number_gt 2933
_reflns_number_total 3754
_reflns_threshold_expression >2sigma(I)
_cod_data_source_file c5dt03249k2.cif
_cod_data_source_block 3_160_down
_cod_depositor_comments 'Adding full bibliography for 7036814--7036817.cif.'
_cod_original_cell_volume 872.8(6)
_cod_database_code 7036816

loop_
_symmetry_equiv_pos_as_xyz
'x, y, z'
'-x, -y, -z'

loop_
_atom_site_label
_atom_site_type_symbol
_atom_site_fract_x
_atom_site_fract_y
_atom_site_fract_z
_atom_site_U_iso_or_equiv
_atom_site_adp_type
_atom_site_occupancy
_atom_site_symmetry_multiplicity
_atom_site_calc_flag
_atom_site_refinement_flags
_atom_site_disorder_assembly
_atom_site_disorder_group
Fe1 Fe 0.0000 0.5000 0.0000 0.01909(10) Uani 1 2 d S . .
Cl1 Cl 0.30030(5) 0.93878(5) 0.24461(4) 0.02853(12) Uani 1 1 d . . .
O1 O 0.2269(6) 0.9698(8) 0.1495(4) 0.0462(12) Uani 0.726(19) 1 d PU A 1
O2 O 0.4750(5) 0.9101(6) 0.1847(8) 0.0401(12) Uani 0.726(19) 1 d PU A 1
O3 O 0.2918(7) 0.8007(7) 0.2889(7) 0.0418(11) Uani 0.726(19) 1 d PU A 1
O4 O 0.2058(8) 1.0669(6) 0.3449(6) 0.0502(13) Uani 0.726(19) 1 d PU A 1
O11 O 0.2524(17) 1.0133(17) 0.1556(12) 0.045(2) Uani 0.274(19) 1 d PU A 2
O12 O 0.4661(15) 0.9317(15) 0.2308(15) 0.035(2) Uani 0.274(19) 1 d PU A 2
O13 O 0.3092(19) 0.7914(18) 0.2450(16) 0.041(2) Uani 0.274(19) 1 d PU A 2
O14 O 0.1807(17) 1.0312(18) 0.3703(13) 0.041(2) Uani 0.274(19) 1 d PU A 2
N1 N 0.1318(2) 0.03326(19) -0.12588(16) 0.0347(4) Uani 1 1 d . . .
N2 N 0.09846(18) 0.10740(17) -0.21669(14) 0.0266(3) Uani 1 1 d . . .
N3 N 0.04760(18) 0.25693(17) -0.19351(14) 0.0263(3) Uani 1 1 d . . .
N4 N 0.04639(17) 0.28510(17) -0.07982(13) 0.0246(3) Uani 1 1 d . . .
C1 C 0.1301(2) 0.0255(2) -0.33734(18) 0.0322(4) Uani 1 1 d . . .
H1A H 0.0757 0.1007 -0.3841 0.039 Uiso 1 1 calc R . .
H1B H 0.0790 -0.0485 -0.3210 0.039 Uiso 1 1 calc R . .
C2 C 0.3194(2) -0.0612(2) -0.41696(18) 0.0320(4) Uani 1 1 d . . .
H2A H 0.3372 -0.1231 -0.4940 0.038 Uiso 1 1 calc R . .
H2B H 0.3730 -0.1339 -0.3684 0.038 Uiso 1 1 calc R . .
C3 C 0.4069(2) 0.0444(2) -0.45615(18) 0.0307(4) Uani 1 1 d . . .
H3A H 0.3482 0.1223 -0.4993 0.037 Uiso 1 1 calc R . .
H3B H 0.3975 0.1003 -0.3796 0.037 Uiso 1 1 calc R . .
C4 C 0.0976(2) 0.1480(2) -0.04174(18) 0.0313(4) Uani 1 1 d . . .
H4 H 0.1081 0.1351 0.0368 0.038 Uiso 1 1 calc R . .
N11 N -0.36443(19) 0.54565(18) 0.36453(15) 0.0304(4) Uani 1 1 d . . .
N12 N -0.22090(17) 0.43225(16) 0.36206(14) 0.0233(3) Uani 1 1 d . . .
N13 N -0.09130(18) 0.39220(16) 0.25211(14) 0.0257(3) Uani 1 1 d . . .
N14 N -0.15139(18) 0.48187(16) 0.17769(14) 0.0244(3) Uani 1 1 d . . .
C11 C -0.2041(2) 0.3701(2) 0.47422(17) 0.0262(4) Uani 1 1 d . . .
H11A H -0.0922 0.2799 0.4491 0.031 Uiso 1 1 calc R . .
H11B H -0.2933 0.3347 0.5145 0.031 Uiso 1 1 calc R . .
C12 C -0.2206(2) 0.4928(2) 0.56858(17) 0.0285(4) Uani 1 1 d . . .
H12A H -0.2083 0.4470 0.6431 0.034 Uiso 1 1 calc R . .
H12B H -0.3363 0.5787 0.5978 0.034 Uiso 1 1 calc R . .
C13 C -0.0913(2) 0.5593(2) 0.51667(17) 0.0265(4) Uani 1 1 d . . .
H13A H -0.1000 0.6014 0.4400 0.032 Uiso 1 1 calc R . .
H13B H -0.1201 0.6461 0.5805 0.032 Uiso 1 1 calc R . .
C14 C -0.3166(2) 0.5729(2) 0.24828(17) 0.0283(4) Uani 1 1 d . . .
H14 H -0.3902 0.6482 0.2176 0.034 Uiso 1 1 calc R . .
N20 N 0.2079(2) 0.39721(17) 0.04208(14) 0.0278(3) Uani 1 1 d . . .
C20 C 0.3179(2) 0.3325(2) 0.07167(16) 0.0278(4) Uani 1 1 d . . .
C21 C 0.4568(2) 0.2519(2) 0.11083(18) 0.0323(4) Uani 1 1 d . . .
H21A H 0.5253 0.1451 0.0621 0.039 Uiso 1 1 calc R . .
H21B H 0.4092 0.2453 0.2015 0.039 Uiso 1 1 calc R . .
C22 C 0.5717(3) 0.3332(3) 0.0905(2) 0.0430(5) Uani 1 1 d . . .
H22A H 0.6632 0.2752 0.1178 0.064 Uiso 1 1 calc R . .
H22B H 0.5050 0.4382 0.1401 0.064 Uiso 1 1 calc R . .
H22C H 0.6208 0.3385 0.0006 0.064 Uiso 1 1 calc R . .

loop_
_atom_site_aniso_label
_atom_site_aniso_U_11
_atom_site_aniso_U_22
_atom_site_aniso_U_33
_atom_site_aniso_U_23
_atom_site_aniso_U_13
_atom_site_aniso_U_12
Fe1 0.01849(18) 0.01893(18) 0.01817(18) 0.00231(13) -0.00712(14) -0.00682(14)
Cl1 0.0258(2) 0.0252(2) 0.0290(2) 0.00692(18) -0.01148(19) -0.00548(18)
O1 0.0420(16) 0.062(3) 0.0328(13) 0.0128(15) -0.0248(12) -0.0116(15)
O2 0.0265(12) 0.0394(18) 0.049(3) 0.0132(19) -0.0100(17) -0.0139(12)
O3 0.0431(18) 0.0380(17) 0.050(3) 0.023(2) -0.020(2) -0.0220(14)
O4 0.047(2) 0.034(2) 0.050(2) -0.0117(16) -0.0158(18) -0.0029(14)
O11 0.048(4) 0.054(4) 0.043(3) 0.018(3) -0.035(3) -0.016(3)
O12 0.032(3) 0.036(3) 0.040(4) 0.007(3) -0.015(3) -0.015(2)
O13 0.040(3) 0.034(3) 0.049(5) 0.011(4) -0.017(4) -0.018(2)
O14 0.038(3) 0.046(4) 0.037(4) -0.004(3) -0.019(3) -0.012(3)
N1 0.0412(10) 0.0317(9) 0.0362(9) 0.0142(7) -0.0172(8) -0.0192(8)
N2 0.0242(8) 0.0268(8) 0.0301(8) 0.0061(6) -0.0101(7) -0.0131(7)
N3 0.0251(8) 0.0271(8) 0.0257(8) 0.0045(6) -0.0098(6) -0.0108(6)
N4 0.0213(7) 0.0293(8) 0.0215(8) 0.0077(6) -0.0078(6) -0.0102(6)
C1 0.0321(10) 0.0327(10) 0.0355(11) 0.0000(8) -0.0125(9) -0.0185(9)
C2 0.0325(10) 0.0270(10) 0.0350(11) -0.0004(8) -0.0109(9) -0.0139(8)
C3 0.0290(10) 0.0241(9) 0.0377(11) -0.0004(8) -0.0117(9) -0.0119(8)
C4 0.0347(10) 0.0321(10) 0.0279(10) 0.0119(8) -0.0128(8) -0.0151(8)
N11 0.0213(8) 0.0298(8) 0.0359(9) 0.0070(7) -0.0107(7) -0.0079(7)
N12 0.0207(7) 0.0210(7) 0.0279(8) 0.0023(6) -0.0085(6) -0.0099(6)
N13 0.0258(8) 0.0227(8) 0.0269(8) 0.0024(6) -0.0104(7) -0.0091(6)
N14 0.0237(8) 0.0203(7) 0.0303(8) 0.0017(6) -0.0145(7) -0.0074(6)
C11 0.0259(9) 0.0236(9) 0.0302(10) 0.0085(7) -0.0092(8) -0.0135(8)
C12 0.0261(9) 0.0306(10) 0.0263(9) 0.0044(8) -0.0074(8) -0.0129(8)
C13 0.0276(10) 0.0225(9) 0.0300(10) 0.0028(7) -0.0123(8) -0.0107(8)
C14 0.0226(9) 0.0274(9) 0.0326(10) 0.0048(8) -0.0115(8) -0.0085(8)
N20 0.0310(9) 0.0277(8) 0.0225(8) 0.0018(6) -0.0064(7) -0.0147(7)
C20 0.0338(10) 0.0275(10) 0.0215(9) 0.0014(7) -0.0054(8) -0.0178(8)
C21 0.0364(11) 0.0312(10) 0.0303(10) 0.0056(8) -0.0146(9) -0.0146(9)
C22 0.0396(12) 0.0415(12) 0.0588(14) 0.0134(10) -0.0265(11) -0.0219(10)

loop_
_atom_type_symbol
_atom_type_description
_atom_type_scat_dispersion_real
_atom_type_scat_dispersion_imag
_atom_type_scat_source
C C 0.0033 0.0016 'International Tables Vol C Tables 4.2.6.8 and 6.1.1.4'
H H 0.0000 0.0000 'International Tables Vol C Tables 4.2.6.8 and 6.1.1.4'
N N 0.0061 0.0033 'International Tables Vol C Tables 4.2.6.8 and 6.1.1.4'
Cl Cl 0.1484 0.1585 'International Tables Vol C Tables 4.2.6.8 and 6.1.1.4'
O O 0.0106 0.0060 'International Tables Vol C Tables 4.2.6.8 and 6.1.1.4'
Fe Fe 0.3463 0.8444 'International Tables Vol C Tables 4.2.6.8 and 6.1.1.4'

loop_
_geom_angle_atom_site_label_1
_geom_angle_atom_site_label_2
_geom_angle_atom_site_label_3
_geom_angle
_geom_angle_site_symmetry_1
_geom_angle_site_symmetry_3
N20 Fe1 N20 180.00(13) 2_565 .
N20 Fe1 N4 89.31(7) 2_565 2_565
N20 Fe1 N4 90.69(7) . 2_565
N20 Fe1 N4 90.69(7) 2_565 .
N20 Fe1 N4 89.31(7) . .
N4 Fe1 N4 180.0 2_565 .
N20 Fe1 N14 89.48(7) 2_565 2_565
N20 Fe1 N14 90.52(7) . 2_565
N4 Fe1 N14 92.38(7) 2_565 2_565
N4 Fe1 N14 87.62(7) . 2_565
N20 Fe1 N14 90.52(7) 2_565 .
N20 Fe1 N14 89.48(7) . .
N4 Fe1 N14 87.62(7) 2_565 .
N4 Fe1 N14 92.38(7) . .
N14 Fe1 N14 180.00(8) 2_565 .
O11 Cl1 O13 115.4(7) . .
O11 Cl1 O4 97.4(5) . .
O13 Cl1 O4 128.7(5) . .
O11 Cl1 O2 96.0(5) . .
O13 Cl1 O2 103.0(6) . .
O4 Cl1 O2 111.9(3) . .
O11 Cl1 O3 130.5(6) . .
O13 Cl1 O3 18.9(6) . .
O4 Cl1 O3 111.0(2) . .
O2 Cl1 O3 108.8(3) . .
O11 Cl1 O14 109.1(7) . .
O13 Cl1 O14 107.9(6) . .
O4 Cl1 O14 20.9(5) . .
O2 Cl1 O14 125.5(5) . .
O3 Cl1 O14 90.6(5) . .
O11 Cl1 O1 23.0(6) . .
O13 Cl1 O1 93.3(6) . .
O4 Cl1 O1 109.0(3) . .
O2 Cl1 O1 108.5(3) . .
O3 Cl1 O1 107.6(3) . .
O14 Cl1 O1 113.2(6) . .
O11 Cl1 O12 109.9(6) . .
O13 Cl1 O12 109.2(8) . .
O4 Cl1 O12 93.7(5) . .
O2 Cl1 O12 21.1(4) . .
O3 Cl1 O12 107.8(5) . .
O14 Cl1 O12 104.9(7) . .
O1 Cl1 O12 126.7(5) . .
C4 N1 N2 101.61(15) . .
N3 N2 N1 114.70(15) . .
N3 N2 C1 122.91(15) . .
N1 N2 C1 122.21(15) . .
N2 N3 N4 104.99(14) . .
N3 N4 C4 106.44(15) . .
N3 N4 Fe1 122.88(11) . .
C4 N4 Fe1 130.28(13) . .
N2 C1 C2 110.63(15) . .
N2 C1 H1A 109.5 . .
C2 C1 H1A 109.5 . .
N2 C1 H1B 109.5 . .
C2 C1 H1B 109.5 . .
H1A C1 H1B 108.1 . .
C1 C2 C3 113.42(15) . .
C1 C2 H2A 108.9 . .
C3 C2 H2A 108.9 . .
C1 C2 H2B 108.9 . .
C3 C2 H2B 108.9 . .
H2A C2 H2B 107.7 . .
C3 C3 C2 112.20(19) 2_654 .
C3 C3 H3A 109.2 2_654 .
C2 C3 H3A 109.2 . .
C3 C3 H3B 109.2 2_654 .
C2 C3 H3B 109.2 . .
H3A C3 H3B 107.9 . .
N1 C4 N4 112.25(17) . .
N1 C4 H4 123.9 . .
N4 C4 H4 123.9 . .
C14 N11 N12 102.05(15) . .
N13 N12 N11 113.76(15) . .
N13 N12 C11 122.65(14) . .
N11 N12 C11 123.27(15) . .
N12 N13 N14 105.41(14) . .
N13 N14 C14 106.58(15) . .
N13 N14 Fe1 124.00(11) . .
C14 N14 Fe1 128.42(13) . .
N12 C11 C12 110.64(14) . .
N12 C11 H11A 109.5 . .
C12 C11 H11A 109.5 . .
N12 C11 H11B 109.5 . .
C12 C11 H11B 109.5 . .
H11A C11 H11B 108.1 . .
C11 C12 C13 114.60(15) . .
C11 C12 H12A 108.6 . .
C13 C12 H12A 108.6 . .
C11 C12 H12B 108.6 . .
C13 C12 H12B 108.6 . .
H12A C12 H12B 107.6 . .
C13 C13 C12 113.37(18) 2_566 .
C13 C13 H13A 108.9 2_566 .
C12 C13 H13A 108.9 . .
C13 C13 H13B 108.9 2_566 .
C12 C13 H13B 108.9 . .
H13A C13 H13B 107.7 . .
N11 C14 N14 112.20(17) . .
N11 C14 H14 123.9 . .
N14 C14 H14 123.9 . .
C20 N20 Fe1 174.20(14) . .
N20 C20 C21 179.19(19) . .
C20 C21 C22 112.23(16) . .
C20 C21 H21A 109.2 . .
C22 C21 H21A 109.2 . .
C20 C21 H21B 109.2 . .
C22 C21 H21B 109.2 . .
H21A C21 H21B 107.9 . .
C21 C22 H22A 109.5 . .
C21 C22 H22B 109.5 . .
H22A C22 H22B 109.5 . .
C21 C22 H22C 109.5 . .
H22A C22 H22C 109.5 . .
H22B C22 H22C 109.5 . .

loop_
_geom_bond_atom_site_label_1
_geom_bond_atom_site_label_2
_geom_bond_distance
_geom_bond_site_symmetry_2
Fe1 N20 2.0413(18) 2_565
Fe1 N20 2.0414(18) .
Fe1 N4 2.0660(16) 2_565
Fe1 N4 2.0660(16) .
Fe1 N14 2.0792(18) 2_565
Fe1 N14 2.0792(18) .
Cl1 O11 1.362(12) .
Cl1 O13 1.384(17) .
Cl1 O4 1.414(5) .
Cl1 O2 1.433(4) .
Cl1 O3 1.443(6) .
Cl1 O14 1.465(13) .
Cl1 O1 1.470(5) .
Cl1 O12 1.481(12) .
N1 C4 1.320(2) .
N1 N2 1.329(2) .
N2 N3 1.308(2) .
N2 C1 1.467(2) .
N3 N4 1.335(2) .
N4 C4 1.342(2) .
C1 C2 1.517(3) .
C1 H1A 0.9900 .
C1 H1B 0.9900 .
C2 C3 1.521(3) .
C2 H2A 0.9900 .
C2 H2B 0.9900 .
C3 C3 1.519(4) 2_654
C3 H3A 0.9900 .
C3 H3B 0.9900 .
C4 H4 0.9500 .
N11 C14 1.313(2) .
N11 N12 1.338(2) .
N12 N13 1.314(2) .
N12 C11 1.461(2) .
N13 N14 1.328(2) .
N14 C14 1.345(2) .
C11 C12 1.524(2) .
C11 H11A 0.9900 .
C11 H11B 0.9900 .
C12 C13 1.530(2) .
C12 H12A 0.9900 .
C12 H12B 0.9900 .
C13 C13 1.524(3) 2_566
C13 H13A 0.9900 .
C13 H13B 0.9900 .
C14 H14 0.9500 .
N20 C20 1.146(2) .
C20 C21 1.458(3) .
C21 C22 1.527(3) .
C21 H21A 0.9900 .
C21 H21B 0.9900 .
C22 H22A 0.9800 .
C22 H22B 0.9800 .
C22 H22C 0.9800 .

loop_
_geom_torsion_atom_site_label_1
_geom_torsion_atom_site_label_2
_geom_torsion_atom_site_label_3
_geom_torsion_atom_site_label_4
_geom_torsion
_geom_torsion_site_symmetry_1
_geom_torsion_site_symmetry_4
C4 N1 N2 N3 0.2(2) . .
C4 N1 N2 C1 175.34(15) . .
N1 N2 N3 N4 -0.13(19) . .
C1 N2 N3 N4 -175.27(14) . .
N2 N3 N4 C4 0.03(18) . .
N2 N3 N4 Fe1 173.52(10) . .
N20 Fe1 N4 N3 48.15(13) 2_565 .
N20 Fe1 N4 N3 -131.85(13) . .
N4 Fe1 N4 N3 173(85) 2_565 .
N14 Fe1 N4 N3 -41.30(13) 2_565 .
N14 Fe1 N4 N3 138.70(13) . .
N20 Fe1 N4 C4 -140.05(16) 2_565 .
N20 Fe1 N4 C4 39.95(16) . .
N4 Fe1 N4 C4 -15(85) 2_565 .
N14 Fe1 N4 C4 130.50(16) 2_565 .
N14 Fe1 N4 C4 -49.50(16) . .
N3 N2 C1 C2 104.04(19) . .
N1 N2 C1 C2 -70.7(2) . .
N2 C1 C2 C3 -63.9(2) . .
C1 C2 C3 C3 -175.6(2) . 2_654
N2 N1 C4 N4 -0.1(2) . .
N3 N4 C4 N1 0.1(2) . .
Fe1 N4 C4 N1 -172.76(12) . .
C14 N11 N12 N13 0.67(19) . .
C14 N11 N12 C11 174.28(15) . .
N11 N12 N13 N14 -0.56(18) . .
C11 N12 N13 N14 -174.21(14) . .
N12 N13 N14 C14 0.20(17) . .
N12 N13 N14 Fe1 169.58(10) . .
N20 Fe1 N14 N13 164.93(13) 2_565 .
N20 Fe1 N14 N13 -15.07(13) . .
N4 Fe1 N14 N13 -105.79(14) 2_565 .
N4 Fe1 N14 N13 74.21(14) . .
N14 Fe1 N14 N13 -45(100) 2_565 .
N20 Fe1 N14 C14 -28.10(15) 2_565 .
N20 Fe1 N14 C14 151.90(15) . .
N4 Fe1 N14 C14 61.18(15) 2_565 .
N4 Fe1 N14 C14 -118.82(15) . .
N14 Fe1 N14 C14 122(100) 2_565 .
N13 N12 C11 C12 107.57(17) . .
N11 N12 C11 C12 -65.5(2) . .
N12 C11 C12 C13 -58.1(2) . .
C11 C12 C13 C13 -65.3(3) . 2_566
N12 N11 C14 N14 -0.52(19) . .
N13 N14 C14 N11 0.2(2) . .
Fe1 N14 C14 N11 -168.54(12) . .
N20 Fe1 N20 C20 60(100) 2_565 .
N4 Fe1 N20 C20 120.4(14) 2_565 .
N4 Fe1 N20 C20 -59.6(14) . .
N14 Fe1 N20 C20 -147.3(14) 2_565 .
N14 Fe1 N20 C20 32.7(14) . .
Fe1 N20 C20 C21 -93(15) . .
N20 C20 C21 C22 -70(15) . .
